data_7133626
loop_
_publ_author_name
'Schneider, Johannes S.'
'Helten, Holger'

_publ_section_title
;
 Hybrid materials comprising ferrocene and diaminoborane moieties: linear
 concatenation <i>versus</i> macrocyclization.
;
_journal_issue 82
_journal_name_full 'Chemical communications (Cambridge, England)'
_journal_page_first 11706
_journal_page_last 11709
_journal_paper_doi 10.1039/d4cc03813d
_journal_volume 60
_journal_year 2024
_chemical_formula_moiety 'C16 H15 B Fe N2'
_chemical_formula_sum 'C16 H15 B Fe N2'
_chemical_formula_weight 301.96
_space_group_crystal_system monoclinic
_space_group_IT_number 15
_space_group_name_Hall '-C 2yc'
_space_group_name_H-M_alt 'C 1 2/c 1'
_atom_sites_solution_hydrogens geom
_atom_sites_solution_primary dual
_atom_sites_solution_secondary difmap
_audit_creation_method SHELXL-2018/3
_audit_update_record
;
2024-07-29 deposited with the CCDC.	2024-08-29 downloaded from the CCDC.
;
_cell_angle_alpha 90
_cell_angle_beta 110.437(12)
_cell_angle_gamma 90
_cell_formula_units_Z 4
_cell_length_a 11.325(3)
_cell_length_b 12.058(4)
_cell_length_c 10.190(4)
_cell_measurement_reflns_used 5505
_cell_measurement_temperature 100(2)
_cell_measurement_theta_max 26.41
_cell_measurement_theta_min 2.56
_cell_volume 1303.9(8)
_computing_cell_refinement 'Saint+ ver. 7.34A (Bruker AXS)'
_computing_data_collection 'APEX2 ver. 2010.3 (Bruker AXS)'
_computing_data_reduction 'Saint+ ver. 7.34A (Bruker AXS)'
_computing_molecular_graphics 'ShelXLe (Huebschle et all, 2011)'
_computing_publication_material 'SHELXL-2018/3 (Sheldrick, 2018)'
_computing_structure_refinement 'SHELXL-2018/3 (Sheldrick, 2018)'
_computing_structure_solution 'SHELXT 2014/5 (Sheldrick, 2014)'
_diffrn_ambient_temperature 100(2)
_diffrn_detector_area_resol_mean 8.333
_diffrn_measured_fraction_theta_full 1.000
_diffrn_measured_fraction_theta_max 1.000
_diffrn_measurement_device_type 'Bruker APEX-II CCD'
_diffrn_measurement_method '\f and \w scans'
_diffrn_radiation_type MoK\a
_diffrn_radiation_wavelength 0.71073
_diffrn_reflns_av_R_equivalents 0.0349
_diffrn_reflns_av_unetI/netI 0.0218
_diffrn_reflns_Laue_measured_fraction_full 1.000
_diffrn_reflns_Laue_measured_fraction_max 1.000
_diffrn_reflns_limit_h_max 11
_diffrn_reflns_limit_h_min -14
_diffrn_reflns_limit_k_max 14
_diffrn_reflns_limit_k_min -15
_diffrn_reflns_limit_l_max 12
_diffrn_reflns_limit_l_min -6
_diffrn_reflns_number 8616
_diffrn_reflns_point_group_measured_fraction_full 1.000
_diffrn_reflns_point_group_measured_fraction_max 1.000
_diffrn_reflns_theta_full 26.000
_diffrn_reflns_theta_max 26.409
_diffrn_reflns_theta_min 2.557
_diffrn_source 'rotating-anode X-ray tube'
_exptl_absorpt_coefficient_mu 1.144
_exptl_absorpt_correction_T_max 0.7454
_exptl_absorpt_correction_T_min 0.5782
_exptl_absorpt_correction_type multi-scan
_exptl_absorpt_process_details
; 
SADABS 2016/2: Krause, L., Herbst-Irmer, R., Sheldrick G.M. & Stalke D.,
 J. Appl. Cryst. 48 (2015) 3-10
;
_exptl_crystal_colour orange
_exptl_crystal_density_diffrn 1.538
_exptl_crystal_description block
_exptl_crystal_F_000 624
_exptl_crystal_size_max 0.689
_exptl_crystal_size_mid 0.210
_exptl_crystal_size_min 0.188
_refine_diff_density_max 0.828
_refine_diff_density_min -0.250
_refine_diff_density_rms 0.066
_refine_ls_extinction_method none
_refine_ls_goodness_of_fit_ref 1.134
_refine_ls_hydrogen_treatment constr
_refine_ls_matrix_type full
_refine_ls_number_parameters 93
_refine_ls_number_reflns 1346
_refine_ls_number_restraints 0
_refine_ls_restrained_S_all 1.134
_refine_ls_R_factor_all 0.0289
_refine_ls_R_factor_gt 0.0277
_refine_ls_shift/su_max 0.000
_refine_ls_shift/su_mean 0.000
_refine_ls_structure_factor_coef Fsqd
_refine_ls_weighting_details 'w=1/[\s^2^(Fo^2^)+(0.0297P)^2^+2.5220P] where P=(Fo^2^+2Fc^2^)/3'
_refine_ls_weighting_scheme calc
_refine_ls_wR_factor_gt 0.0707
_refine_ls_wR_factor_ref 0.0714
_reflns_Friedel_coverage 0.000
_reflns_number_gt 1294
_reflns_number_total 1346
_reflns_threshold_expression 'I > 2\s(I)'
_cod_data_source_file d4cc03813d2.cif
_cod_data_source_block test_a
_cod_depositor_comments 'Adding full bibliography for 7133626--7133629.cif.'
_cod_original_cell_volume 1304.0(7)
_cod_original_sg_symbol_H-M 'C 2/c'
_cod_database_code 7133626
_shelx_shelxl_version_number 2018/3
_shelx_space_group_comment
;
The symmetry employed for this shelxl refinement is uniquely defined
by the following loop, which should always be used as a source of
symmetry information in preference to the above space-group names.
They are only intended as comments.
;

loop_
_space_group_symop_operation_xyz
'x, y, z'
'-x, y, -z+1/2'
'x+1/2, y+1/2, z'
'-x+1/2, y+1/2, -z+1/2'
'-x, -y, -z'
'x, -y, z-1/2'
'-x+1/2, -y+1/2, -z'
'x+1/2, -y+1/2, z-1/2'

loop_
_atom_site_label
_atom_site_type_symbol
_atom_site_fract_x
_atom_site_fract_y
_atom_site_fract_z
_atom_site_U_iso_or_equiv
_atom_site_adp_type
_atom_site_occupancy
_atom_site_site_symmetry_order
_atom_site_calc_flag
_atom_site_refinement_flags_posn
_atom_site_refinement_flags_adp
_atom_site_refinement_flags_occupancy
_atom_site_disorder_assembly
_atom_site_disorder_group
Fe1_1 Fe 0.500000 0.09415(3) 0.250000 0.01047(13) Uani 1 2 d S T P . .
N1_1 N 0.60802(14) 0.32011(13) 0.34067(16) 0.0160(3) Uani 1 1 d . . . . .
H1_1 H 0.668821 0.362869 0.394054 0.019 Uiso 1 1 calc R U . . .
C1_1 C 0.63031(16) 0.20403(14) 0.35605(19) 0.0137(4) Uani 1 1 d . . . . .
B1_1 B 0.500000 0.3754(2) 0.250000 0.0151(6) Uani 1 2 d S T P . .
C2_1 C 0.60023(16) 0.13219(15) 0.45213(18) 0.0142(4) Uani 1 1 d . . . . .
H2_1 H 0.567389 0.154678 0.521933 0.017 Uiso 1 1 calc R U . . .
C3_1 C 0.62813(16) 0.02146(15) 0.42471(19) 0.0156(4) Uani 1 1 d . . . . .
H3_1 H 0.616229 -0.043001 0.472247 0.019 Uiso 1 1 calc R U . . .
C4_1 C 0.67702(16) 0.02405(15) 0.31360(19) 0.0163(4) Uani 1 1 d . . . . .
H4_1 H 0.702825 -0.038445 0.273613 0.020 Uiso 1 1 calc R U . . .
C5_1 C 0.68049(16) 0.13617(16) 0.27300(18) 0.0149(4) Uani 1 1 d . . . . .
H5_1 H 0.710971 0.161818 0.202593 0.018 Uiso 1 1 calc R U . . .
C1_2 C 0.500000 0.5063(2) 0.250000 0.0134(5) Uani 1 2 d S T P . .
C2_2 C 0.55867(17) 0.56701(16) 0.37331(19) 0.0152(4) Uani 1 1 d . . . . .
H2_2 H 0.598988 0.528430 0.458561 0.018 Uiso 1 1 calc R U . . .
C3_2 C 0.55906(17) 0.68199(16) 0.3734(2) 0.0176(4) Uani 1 1 d . . . . .
H3_2 H 0.599867 0.721051 0.458131 0.021 Uiso 1 1 calc R U . . .
C4_2 C 0.500000 0.7406(2) 0.250000 0.0181(5) Uani 1 2 d S T P . .
H4_2 H 0.500000 0.819405 0.250000 0.022 Uiso 1 2 calc R U P . .

loop_
_atom_site_aniso_label
_atom_site_aniso_U_11
_atom_site_aniso_U_22
_atom_site_aniso_U_33
_atom_site_aniso_U_23
_atom_site_aniso_U_13
_atom_site_aniso_U_12
Fe1_1 0.00694(19) 0.0146(2) 0.00859(19) 0.000 0.00111(14) 0.000
N1_1 0.0120(8) 0.0138(7) 0.0180(8) -0.0017(6) 0.0001(6) -0.0032(6)
C1_1 0.0078(8) 0.0148(8) 0.0138(8) 0.0003(6) -0.0022(7) -0.0014(6)
B1_1 0.0151(14) 0.0175(14) 0.0127(13) 0.000 0.0051(11) 0.000
C2_1 0.0093(8) 0.0220(9) 0.0087(8) -0.0006(7) 0.0000(7) 0.0002(7)
C3_1 0.0113(8) 0.0158(8) 0.0155(9) 0.0035(7) -0.0004(7) -0.0007(7)
C4_1 0.0098(8) 0.0181(9) 0.0174(9) -0.0024(7) 0.0004(7) 0.0025(7)
C5_1 0.0062(8) 0.0241(9) 0.0126(8) 0.0009(7) 0.0011(7) -0.0010(7)
C1_2 0.0097(11) 0.0161(12) 0.0155(12) 0.000 0.0057(10) 0.000
C2_2 0.0123(9) 0.0204(9) 0.0134(9) 0.0007(7) 0.0052(7) 0.0004(7)
C3_2 0.0156(9) 0.0213(9) 0.0168(9) -0.0057(7) 0.0067(7) -0.0011(7)
C4_2 0.0198(13) 0.0122(12) 0.0253(14) 0.000 0.0117(11) 0.000

loop_
_atom_type_symbol
_atom_type_description
_atom_type_scat_dispersion_real
_atom_type_scat_dispersion_imag
_atom_type_scat_source
C C 0.0033 0.0016 'International Tables Vol C Tables 4.2.6.8 and 6.1.1.4'
H H 0.0000 0.0000 'International Tables Vol C Tables 4.2.6.8 and 6.1.1.4'
B B 0.0013 0.0007 'International Tables Vol C Tables 4.2.6.8 and 6.1.1.4'
N N 0.0061 0.0033 'International Tables Vol C Tables 4.2.6.8 and 6.1.1.4'
Fe Fe 0.3463 0.8444 'International Tables Vol C Tables 4.2.6.8 and 6.1.1.4'

loop_
_geom_angle_atom_site_label_1
_geom_angle_atom_site_label_2
_geom_angle_atom_site_label_3
_geom_angle
_geom_angle_site_symmetry_1
_geom_angle_site_symmetry_3
_geom_angle_publ_flag
C1_1 Fe1_1 C1_1 96.87(10) . 2_655 ?
C1_1 Fe1_1 C2_1 41.76(7) . . ?
C1_1 Fe1_1 C2_1 116.47(8) 2_655 . ?
C1_1 Fe1_1 C2_1 116.46(8) . 2_655 ?
C1_1 Fe1_1 C2_1 41.76(7) 2_655 2_655 ?
C2_1 Fe1_1 C2_1 153.84(11) . 2_655 ?
C1_1 Fe1_1 C5_1 41.49(7) . . ?
C1_1 Fe1_1 C5_1 114.79(8) 2_655 . ?
C2_1 Fe1_1 C5_1 69.12(7) . . ?
C2_1 Fe1_1 C5_1 104.12(7) 2_655 . ?
C1_1 Fe1_1 C5_1 114.79(8) . 2_655 ?
C1_1 Fe1_1 C5_1 41.49(7) 2_655 2_655 ?
C2_1 Fe1_1 C5_1 104.11(7) . 2_655 ?
C2_1 Fe1_1 C5_1 69.12(7) 2_655 2_655 ?
C5_1 Fe1_1 C5_1 151.22(11) . 2_655 ?
C1_1 Fe1_1 C3_1 156.20(8) . 2_655 ?
C1_1 Fe1_1 C3_1 69.51(7) 2_655 2_655 ?
C2_1 Fe1_1 C3_1 161.90(8) . 2_655 ?
C2_1 Fe1_1 C3_1 40.73(7) 2_655 2_655 ?
C5_1 Fe1_1 C3_1 125.51(7) . 2_655 ?
C5_1 Fe1_1 C3_1 68.33(7) 2_655 2_655 ?
C1_1 Fe1_1 C3_1 69.51(7) . . ?
C1_1 Fe1_1 C3_1 156.20(8) 2_655 . ?
C2_1 Fe1_1 C3_1 40.73(7) . . ?
C2_1 Fe1_1 C3_1 161.90(8) 2_655 . ?
C5_1 Fe1_1 C3_1 68.33(7) . . ?
C5_1 Fe1_1 C3_1 125.51(7) 2_655 . ?
C3_1 Fe1_1 C3_1 129.61(10) 2_655 . ?
C1_1 Fe1_1 C4_1 153.69(8) . 2_655 ?
C1_1 Fe1_1 C4_1 69.39(7) 2_655 2_655 ?
C2_1 Fe1_1 C4_1 123.40(7) . 2_655 ?
C2_1 Fe1_1 C4_1 68.60(7) 2_655 2_655 ?
C5_1 Fe1_1 C4_1 164.69(8) . 2_655 ?
C5_1 Fe1_1 C4_1 40.48(8) 2_655 2_655 ?
C3_1 Fe1_1 C4_1 40.44(7) 2_655 2_655 ?
C3_1 Fe1_1 C4_1 114.32(7) . 2_655 ?
C1_1 Fe1_1 C4_1 69.39(7) . . ?
C1_1 Fe1_1 C4_1 153.69(8) 2_655 . ?
C2_1 Fe1_1 C4_1 68.60(7) . . ?
C2_1 Fe1_1 C4_1 123.41(7) 2_655 . ?
C5_1 Fe1_1 C4_1 40.48(8) . . ?
C5_1 Fe1_1 C4_1 164.69(8) 2_655 . ?
C3_1 Fe1_1 C4_1 114.32(7) 2_655 . ?
C3_1 Fe1_1 C4_1 40.44(7) . . ?
C4_1 Fe1_1 C4_1 131.56(11) 2_655 . ?
B1_1 N1_1 C1_1 128.00(17) . . ?
B1_1 N1_1 H1_1 116.0 . . ?
C1_1 N1_1 H1_1 116.0 . . ?
N1_1 C1_1 C5_1 126.18(16) . . ?
N1_1 C1_1 C2_1 126.49(16) . . ?
C5_1 C1_1 C2_1 107.25(15) . . ?
N1_1 C1_1 Fe1_1 121.64(12) . . ?
C5_1 C1_1 Fe1_1 70.82(10) . . ?
C2_1 C1_1 Fe1_1 70.24(10) . . ?
N1_1 B1_1 N1_1 123.8(2) 2_655 . ?
N1_1 B1_1 C1_2 118.11(12) 2_655 . ?
N1_1 B1_1 C1_2 118.11(12) . . ?
C3_1 C2_1 C1_1 108.11(15) . . ?
C3_1 C2_1 Fe1_1 70.85(10) . . ?
C1_1 C2_1 Fe1_1 67.99(10) . . ?
C3_1 C2_1 H2_1 125.9 . . ?
C1_1 C2_1 H2_1 125.9 . . ?
Fe1_1 C2_1 H2_1 126.8 . . ?
C2_1 C3_1 C4_1 108.08(16) . . ?
C2_1 C3_1 Fe1_1 68.43(10) . . ?
C4_1 C3_1 Fe1_1 69.84(10) . . ?
C2_1 C3_1 H3_1 126.0 . . ?
C4_1 C3_1 H3_1 126.0 . . ?
Fe1_1 C3_1 H3_1 127.3 . . ?
C5_1 C4_1 C3_1 108.12(16) . . ?
C5_1 C4_1 Fe1_1 68.92(10) . . ?
C3_1 C4_1 Fe1_1 69.72(10) . . ?
C5_1 C4_1 H4_1 125.9 . . ?
C3_1 C4_1 H4_1 125.9 . . ?
Fe1_1 C4_1 H4_1 127.0 . . ?
C4_1 C5_1 C1_1 108.40(16) . . ?
C4_1 C5_1 Fe1_1 70.60(10) . . ?
C1_1 C5_1 Fe1_1 67.69(10) . . ?
C4_1 C5_1 H5_1 125.8 . . ?
C1_1 C5_1 H5_1 125.8 . . ?
Fe1_1 C5_1 H5_1 127.5 . . ?
C2_2 C1_2 C2_2 117.2(2) . 2_655 ?
C2_2 C1_2 B1_1 121.42(12) . . ?
C2_2 C1_2 B1_1 121.42(12) 2_655 . ?
C3_2 C2_2 C1_2 121.48(18) . . ?
C3_2 C2_2 H2_2 119.3 . . ?
C1_2 C2_2 H2_2 119.3 . . ?
C2_2 C3_2 C4_2 120.44(18) . . ?
C2_2 C3_2 H3_2 119.8 . . ?
C4_2 C3_2 H3_2 119.8 . . ?
C3_2 C4_2 C3_2 119.0(2) . 2_655 ?
C3_2 C4_2 H4_2 120.5 . . ?
C3_2 C4_2 H4_2 120.5 2_655 . ?

loop_
_geom_bond_atom_site_label_1
_geom_bond_atom_site_label_2
_geom_bond_distance
_geom_bond_site_symmetry_2
_geom_bond_publ_flag
Fe1_1 C1_1 1.9968(18) . ?
Fe1_1 C1_1 1.9968(18) 2_655 ?
Fe1_1 C2_1 2.0270(18) . ?
Fe1_1 C2_1 2.0270(18) 2_655 ?
Fe1_1 C5_1 2.0385(18) . ?
Fe1_1 C5_1 2.0385(18) 2_655 ?
Fe1_1 C3_1 2.0590(18) 2_655 ?
Fe1_1 C3_1 2.0590(18) . ?
Fe1_1 C4_1 2.0607(18) 2_655 ?
Fe1_1 C4_1 2.0607(18) . ?
N1_1 B1_1 1.416(2) . ?
N1_1 C1_1 1.421(2) . ?
N1_1 H1_1 0.8800 . ?
C1_1 C5_1 1.430(3) . ?
C1_1 C2_1 1.434(2) . ?
B1_1 C1_2 1.578(4) . ?
C2_1 C3_1 1.422(3) . ?
C2_1 H2_1 0.9500 . ?
C3_1 C4_1 1.424(3) . ?
C3_1 H3_1 0.9500 . ?
C4_1 C5_1 1.418(3) . ?
C4_1 H4_1 0.9500 . ?
C5_1 H5_1 0.9500 . ?
C1_2 C2_2 1.405(2) . ?
C1_2 C2_2 1.405(2) 2_655 ?
C2_2 C3_2 1.386(3) . ?
C2_2 H2_2 0.9500 . ?
C3_2 C4_2 1.393(2) . ?
C3_2 H3_2 0.9500 . ?
C4_2 H4_2 0.9500 . ?

loop_
_geom_torsion_atom_site_label_1
_geom_torsion_atom_site_label_2
_geom_torsion_atom_site_label_3
_geom_torsion_atom_site_label_4
_geom_torsion
_geom_torsion_site_symmetry_1
_geom_torsion_site_symmetry_2
_geom_torsion_site_symmetry_3
_geom_torsion_site_symmetry_4
_geom_torsion_publ_flag
B1_1 N1_1 C1_1 C5_1 85.6(2) . . . . ?
B1_1 N1_1 C1_1 C2_1 -90.6(2) . . . . ?
B1_1 N1_1 C1_1 Fe1_1 -2.8(2) . . . . ?
C1_1 N1_1 B1_1 N1_1 1.59(13) . . . 2_655 ?
C1_1 N1_1 B1_1 C1_2 -178.41(13) . . . . ?
N1_1 C1_1 C2_1 C3_1 175.01(16) . . . . ?
C5_1 C1_1 C2_1 C3_1 -1.80(19) . . . . ?
Fe1_1 C1_1 C2_1 C3_1 59.70(12) . . . . ?
N1_1 C1_1 C2_1 Fe1_1 115.31(17) . . . . ?
C5_1 C1_1 C2_1 Fe1_1 -61.50(12) . . . . ?
C1_1 C2_1 C3_1 C4_1 0.81(19) . . . . ?
Fe1_1 C2_1 C3_1 C4_1 58.74(12) . . . . ?
C1_1 C2_1 C3_1 Fe1_1 -57.93(12) . . . . ?
C2_1 C3_1 C4_1 C5_1 0.5(2) . . . . ?
Fe1_1 C3_1 C4_1 C5_1 58.37(12) . . . . ?
C2_1 C3_1 C4_1 Fe1_1 -57.87(12) . . . . ?
C3_1 C4_1 C5_1 C1_1 -1.6(2) . . . . ?
Fe1_1 C4_1 C5_1 C1_1 57.23(12) . . . . ?
C3_1 C4_1 C5_1 Fe1_1 -58.87(12) . . . . ?
N1_1 C1_1 C5_1 C4_1 -174.71(16) . . . . ?
C2_1 C1_1 C5_1 C4_1 2.11(19) . . . . ?
Fe1_1 C1_1 C5_1 C4_1 -59.02(12) . . . . ?
N1_1 C1_1 C5_1 Fe1_1 -115.69(18) . . . . ?
C2_1 C1_1 C5_1 Fe1_1 61.13(12) . . . . ?
N1_1 B1_1 C1_2 C2_2 144.72(11) 2_655 . . . ?
N1_1 B1_1 C1_2 C2_2 -35.28(11) . . . . ?
N1_1 B1_1 C1_2 C2_2 -35.28(11) 2_655 . . 2_655 ?
N1_1 B1_1 C1_2 C2_2 144.72(11) . . . 2_655 ?
C2_2 C1_2 C2_2 C3_2 -0.19(12) 2_655 . . . ?
B1_1 C1_2 C2_2 C3_2 179.81(12) . . . . ?
C1_2 C2_2 C3_2 C4_2 0.4(2) . . . . ?
C2_2 C3_2 C4_2 C3_2 -0.19(12) . . . 2_655 ?
